data_7041885
loop_
_publ_author_name
'Mallick, Suman'
'Ghosh, Mrinal Kanti'
'Mandal, Suman'
'Rane, Vinayak'
'Kadam, Ramakant'
'Chatterjee, Annesha'
'Bhattacharyya, Arindam'
'Chattopadhyay, Swarup'

_publ_section_title
;
 The first examples of multiply bonded dirhenium(iii,ii) paramagnetic
 complexes containing nitrobenzoate ligands: spectroscopic, structural,
 cytotoxicity and computational studies.
;
_journal_issue 17
_journal_name_full 'Dalton transactions (Cambridge, England : 2003)'
_journal_page_first 5670
_journal_page_last 5679
_journal_paper_doi 10.1039/c7dt00142h
_journal_volume 46
_journal_year 2017
_chemical_formula_moiety 'C63 H52 Cl4 N O4 P4 Re2'
_chemical_formula_sum 'C63 H52 Cl4 N O4 P4 Re2'
_chemical_formula_weight 1525.13
_space_group_crystal_system monoclinic
_space_group_IT_number 14
_space_group_name_Hall '-P 2ybc'
_space_group_name_H-M_alt 'P 1 21/c 1'
_symmetry_space_group_name_Hall '-P 2ybc'
_symmetry_space_group_name_H-M 'P 1 21/c 1'
_atom_sites_solution_hydrogens geom
_atom_sites_solution_primary direct
_atom_sites_solution_secondary difmap
_audit_creation_method SHELXL-2014/7
_audit_update_record
;
2016-11-04 deposited with the CCDC.
2017-01-30 downloaded from the CCDC.
;
_cell_angle_alpha 90
_cell_angle_beta 90.809(4)
_cell_angle_gamma 90
_cell_formula_units_Z 4
_cell_length_a 18.327(3)
_cell_length_b 12.580(2)
_cell_length_c 25.840(5)
_cell_measurement_reflns_used 956
_cell_measurement_temperature 296(2)
_cell_measurement_theta_max 28.22
_cell_measurement_theta_min 2.43
_cell_volume 5956.9(18)
_computing_cell_refinement 'Bruker SAINT'
_computing_data_collection 'Bruker SMART'
_computing_data_reduction 'Bruker SAINT'
_computing_molecular_graphics 'Bruker SHELXTL'
_computing_publication_material 'Bruker SHELXTL'
_computing_structure_refinement 'SHELXL-2014/7 (Sheldrick, 2014)'
_computing_structure_solution 'SHELXS-97 (Sheldrick, 2008)'
_diffrn_ambient_temperature 296(2)
_diffrn_measured_fraction_theta_full 1.000
_diffrn_measured_fraction_theta_max 0.990
_diffrn_measurement_device_type 'Bruker APEX-II CCD'
_diffrn_measurement_method '\w scans'
_diffrn_radiation_type MoK\a
_diffrn_radiation_wavelength 0.71073
_diffrn_reflns_av_R_equivalents 0.0318
_diffrn_reflns_av_unetI/netI 0.0375
_diffrn_reflns_Laue_measured_fraction_full 1.000
_diffrn_reflns_Laue_measured_fraction_max 0.990
_diffrn_reflns_limit_h_max 27
_diffrn_reflns_limit_h_min -28
_diffrn_reflns_limit_k_max 18
_diffrn_reflns_limit_k_min -19
_diffrn_reflns_limit_l_max 36
_diffrn_reflns_limit_l_min -40
_diffrn_reflns_number 88298
_diffrn_reflns_point_group_measured_fraction_full 1.000
_diffrn_reflns_point_group_measured_fraction_max 0.990
_diffrn_reflns_theta_full 25.242
_diffrn_reflns_theta_max 33.549
_diffrn_reflns_theta_min 1.111
_diffrn_source 'fine-focus sealed tube'
_exptl_absorpt_coefficient_mu 4.396
_exptl_absorpt_correction_T_max 0.5891
_exptl_absorpt_correction_T_min 0.4992
_exptl_absorpt_correction_type empirical
_exptl_absorpt_process_details '(SADABS; Bruker, 2008)'
_exptl_crystal_colour red
_exptl_crystal_density_diffrn 1.701
_exptl_crystal_density_method 'not measured'
_exptl_crystal_description block
_exptl_crystal_F_000 2988
_exptl_crystal_size_max 0.15
_exptl_crystal_size_mid 0.14
_exptl_crystal_size_min 0.11
_refine_diff_density_max 2.964
_refine_diff_density_min -2.055
_refine_diff_density_rms 0.183
_refine_ls_extinction_method none
_refine_ls_goodness_of_fit_ref 1.125
_refine_ls_hydrogen_treatment constr
_refine_ls_matrix_type full
_refine_ls_number_parameters 1058
_refine_ls_number_reflns 23237
_refine_ls_number_restraints 3117
_refine_ls_restrained_S_all 1.094
_refine_ls_R_factor_all 0.0658
_refine_ls_R_factor_gt 0.0483
_refine_ls_shift/su_max 0.009
_refine_ls_shift/su_mean 0.000
_refine_ls_structure_factor_coef Fsqd
_refine_ls_weighting_details 'w=1/[\s^2^(Fo^2^)+(0.0306P)^2^+38.3545P] where P=(Fo^2^+2Fc^2^)/3'
_refine_ls_weighting_scheme calc
_refine_ls_wR_factor_gt 0.1032
_refine_ls_wR_factor_ref 0.1098
_reflns_Friedel_coverage 0.000
_reflns_number_gt 18935
_reflns_number_total 23237
_reflns_threshold_expression 'I > 2\s(I)'
_cod_data_source_file c7dt00142h2.cif
_cod_data_source_block sm1
_cod_depositor_comments 'Adding full bibliography for 7041885.cif.'
_cod_database_code 7041885
_shelx_shelxl_version_number 2014/7
_shelx_space_group_comment
;
The symmetry employed for this shelxl refinement is uniquely defined
by the following loop, which should always be used as a source of
symmetry information in preference to the above space-group names.
They are only intended as comments.
;

loop_
_space_group_symop_operation_xyz
'x, y, z'
'-x, y+1/2, -z+1/2'
'-x, -y, -z'
'x, -y-1/2, z-1/2'

loop_
_atom_site_label
_atom_site_type_symbol
_atom_site_fract_x
_atom_site_fract_y
_atom_site_fract_z
_atom_site_U_iso_or_equiv
_atom_site_adp_type
_atom_site_occupancy
_atom_site_site_symmetry_order
_atom_site_calc_flag
_atom_site_refinement_flags_posn
_atom_site_refinement_flags_adp
_atom_site_refinement_flags_occupancy
_atom_site_disorder_assembly
_atom_site_disorder_group
Re1 Re 0.31448(2) 0.66128(2) 0.13421(2) 0.01770(4) Uani 1 1 d . U . . .
Re2 Re 0.19535(2) 0.70900(2) 0.11811(2) 0.01859(4) Uani 1 1 d . U . . .
C1 C 0.2599(3) 0.8138(4) 0.20891(17) 0.0253(8) Uani 1 1 d D U . . .
C2 C 0.2677(4) 0.8859(8) 0.2539(3) 0.0289(15) Uani 0.730(3) 1 d D U P A 1
C3 C 0.3350(4) 0.9257(7) 0.2697(3) 0.0308(15) Uani 0.730(3) 1 d D U P A 1
H3 H 0.3768 0.9073 0.2517 0.037 Uiso 0.730(3) 1 calc R U P A 1
C4 C 0.3405(5) 0.9930(7) 0.3123(3) 0.0399(17) Uani 0.730(3) 1 d D U P A 1
H4 H 0.3854 1.0217 0.3221 0.048 Uiso 0.730(3) 1 calc R U P A 1
C5 C 0.2774(6) 1.0171(8) 0.3403(3) 0.0434(17) Uani 0.730(3) 1 d D U P A 1
C6 C 0.2107(5) 0.9742(8) 0.3255(3) 0.0433(18) Uani 0.730(3) 1 d D U P A 1
H6 H 0.1694 0.9881 0.3448 0.052 Uiso 0.730(3) 1 calc R U P A 1
C7 C 0.2057(5) 0.9109(8) 0.2821(3) 0.0391(18) Uani 0.730(3) 1 d D U P A 1
H7 H 0.1605 0.8847 0.2714 0.047 Uiso 0.730(3) 1 calc R U P A 1
C8 C 0.2798(4) 1.0845(5) 0.38771(19) 0.055(2) Uani 0.730(3) 1 d DG U P A 1
C9 C 0.3229(5) 1.1754(6) 0.3871(2) 0.078(3) Uani 0.730(3) 1 d DG U P A 1
H9 H 0.3478 1.1938 0.3573 0.094 Uiso 0.730(3) 1 calc R U P A 1
C10 C 0.3287(5) 1.2389(5) 0.4310(3) 0.084(3) Uani 0.730(3) 1 d DG U P A 1
H10 H 0.3575 1.2997 0.4306 0.100 Uiso 0.730(3) 1 calc R U P A 1
C11 C 0.2914(4) 1.2114(5) 0.4755(2) 0.071(3) Uani 0.730(3) 1 d DG U P A 1
C12 C 0.2483(4) 1.1204(5) 0.47615(18) 0.0459(18) Uani 0.730(3) 1 d DG U P A 1
H12 H 0.2234 1.1020 0.5059 0.055 Uiso 0.730(3) 1 calc R U P A 1
C13 C 0.2425(4) 1.0570(4) 0.4322(2) 0.0423(18) Uani 0.730(3) 1 d DG U P A 1
H13 H 0.2137 0.9961 0.4327 0.051 Uiso 0.730(3) 1 calc R U P A 1
N1 N 0.3030(7) 1.2679(10) 0.5235(5) 0.089(3) Uani 0.730(3) 1 d D U P A 1
O3 O 0.2669(6) 1.2453(8) 0.5610(4) 0.088(2) Uani 0.730(3) 1 d D U P A 1
O4 O 0.3458(7) 1.3456(10) 0.5233(5) 0.114(3) Uani 0.730(3) 1 d D U P A 1
C2A C 0.2479(11) 0.883(3) 0.2552(10) 0.035(3) Uani 0.270(3) 1 d D U P A 2
C3A C 0.3089(11) 0.9356(19) 0.2742(9) 0.034(3) Uani 0.270(3) 1 d D U P A 2
H3A H 0.3539 0.9230 0.2592 0.041 Uiso 0.270(3) 1 calc R U P A 2
C4A C 0.3049(12) 1.0077(18) 0.3156(9) 0.040(3) Uani 0.270(3) 1 d D U P A 2
H4A H 0.3462 1.0418 0.3286 0.048 Uiso 0.270(3) 1 calc R U P A 2
C5A C 0.2360(13) 1.026(2) 0.3363(9) 0.047(3) Uani 0.270(3) 1 d D U P A 2
C6A C 0.1740(13) 0.977(2) 0.3161(10) 0.052(4) Uani 0.270(3) 1 d D U P A 2
H6A H 0.1283 0.9949 0.3286 0.063 Uiso 0.270(3) 1 calc R U P A 2
C7A C 0.1804(12) 0.903(2) 0.2774(11) 0.047(4) Uani 0.270(3) 1 d D U P A 2
H7A H 0.1393 0.8658 0.2659 0.056 Uiso 0.270(3) 1 calc R U P A 2
C8A C 0.2168(13) 1.1049(16) 0.3827(7) 0.066(4) Uani 0.270(3) 1 d DG U P A -1
C9A C 0.1855(14) 1.2048(18) 0.3765(7) 0.087(6) Uani 0.270(3) 1 d DG U P A -1
H9A H 0.1583 1.2203 0.3468 0.104 Uiso 0.270(3) 1 calc R U P A -1
C10A C 0.1950(14) 1.2816(14) 0.4147(9) 0.091(6) Uani 0.270(3) 1 d DG U P A -1
H10A H 0.1741 1.3485 0.4106 0.109 Uiso 0.270(3) 1 calc R U P A -1
C11A C 0.2357(11) 1.2584(15) 0.4591(7) 0.088(4) Uani 0.270(3) 1 d DG U P A -1
C12A C 0.2669(13) 1.1584(18) 0.4653(7) 0.076(4) Uani 0.270(3) 1 d DG U P A -1
H12A H 0.2942 1.1429 0.4950 0.091 Uiso 0.270(3) 1 calc R U P A -1
C13A C 0.2575(14) 1.0817(14) 0.4271(9) 0.067(4) Uani 0.270(3) 1 d DG U P A -1
H13A H 0.2784 1.0148 0.4312 0.081 Uiso 0.270(3) 1 calc R U P A -1
N1A N 0.2552(14) 1.3305(16) 0.4998(8) 0.109(4) Uani 0.270(3) 1 d D U P A -1
O3A O 0.2154(16) 1.343(2) 0.5361(11) 0.115(4) Uani 0.270(3) 1 d D U P A -1
O4A O 0.3183(16) 1.376(3) 0.4917(13) 0.122(6) Uani 0.270(3) 1 d D U P A -1
C15 C 0.1112(6) 0.3907(11) 0.0823(6) 0.079(4) Uani 0.730(3) 1 d . U P A 1
H15 H 0.1596 0.3706 0.0871 0.094 Uiso 0.730(3) 1 calc R U P A 1
C16 C 0.0687(7) 0.3392(12) 0.0450(6) 0.090(3) Uani 0.730(3) 1 d . U P A 1
H16 H 0.0894 0.2870 0.0244 0.108 Uiso 0.730(3) 1 calc R U P A 1
C17 C -0.0035(7) 0.3650(9) 0.0384(6) 0.079(3) Uani 0.730(3) 1 d . U P A 1
H17 H -0.0332 0.3263 0.0158 0.095 Uiso 0.730(3) 1 calc DR U P A 1
C18 C -0.0311(6) 0.4488(9) 0.0657(6) 0.060(2) Uani 0.730(3) 1 d . U P A 1
H18 H -0.0789 0.4709 0.0595 0.072 Uiso 0.730(3) 1 calc R U P A 1
C19 C 0.0113(5) 0.5010(9) 0.1025(5) 0.051(2) Uani 0.730(3) 1 d . U P A 1
H19 H -0.0088 0.5573 0.1208 0.061 Uiso 0.730(3) 1 calc R U P A 1
C20 C 0.0848(3) 0.5594(6) 0.2135(2) 0.0422(12) Uani 1 1 d . U . . .
C21 C 0.0790(4) 0.6547(7) 0.2402(3) 0.0520(16) Uani 1 1 d . U . . .
H21 H 0.1001 0.7159 0.2268 0.062 Uiso 1 1 calc R U . . .
C22 C 0.0419(4) 0.6600(9) 0.2873(3) 0.071(2) Uani 1 1 d . U . . .
H22 H 0.0381 0.7242 0.3050 0.086 Uiso 1 1 calc R U . . .
C23 C 0.0115(5) 0.5703(9) 0.3067(3) 0.078(2) Uani 1 1 d . U . . .
H23 H -0.0123 0.5734 0.3383 0.094 Uiso 1 1 calc R U . . .
C24 C 0.0150(4) 0.4753(8) 0.2809(3) 0.067(2) Uani 1 1 d . U . . .
H24 H -0.0073 0.4155 0.2947 0.081 Uiso 1 1 calc R U . . .
C25 C 0.0524(3) 0.4675(7) 0.2334(3) 0.0545(17) Uani 1 1 d . U . . .
H25 H 0.0552 0.4031 0.2159 0.065 Uiso 1 1 calc R U . . .
C26 C 0.2138(4) 0.4504(7) 0.1723(5) 0.034(3) Uani 0.730(3) 1 d D U P A 1
H26A H 0.1959 0.3993 0.1972 0.040 Uiso 0.730(3) 1 calc R U P A 1
H26B H 0.2280 0.4120 0.1415 0.040 Uiso 0.730(3) 1 calc R U P A 1
C27 C 0.2758(6) 0.5723(8) 0.2653(3) 0.0343(18) Uani 0.730(3) 1 d D U P A 1
C28 C 0.3241(6) 0.6480(9) 0.2874(4) 0.0361(19) Uani 0.730(3) 1 d . U P A 1
H28 H 0.3630 0.6728 0.2680 0.043 Uiso 0.730(3) 1 calc R U P A 1
C29 C 0.3147(6) 0.6866(10) 0.3377(4) 0.049(2) Uani 0.730(3) 1 d . U P A 1
H29 H 0.3467 0.7371 0.3513 0.059 Uiso 0.730(3) 1 calc R U P A 1
C30 C 0.2576(6) 0.6495(12) 0.3673(4) 0.061(2) Uani 0.730(3) 1 d . U P A 1
H30 H 0.2503 0.6768 0.4002 0.074 Uiso 0.730(3) 1 calc R U P A 1
C31 C 0.2104(6) 0.5699(12) 0.3473(4) 0.061(2) Uani 0.730(3) 1 d . U P A 1
H31 H 0.1741 0.5416 0.3679 0.073 Uiso 0.730(3) 1 calc R U P A 1
C32 C 0.2184(5) 0.5346(10) 0.2975(3) 0.050(2) Uani 0.730(3) 1 d . U P A 1
H32 H 0.1856 0.4848 0.2842 0.059 Uiso 0.730(3) 1 calc R U P A 1
C33 C 0.3606(3) 0.4167(5) 0.2105(3) 0.0409(12) Uani 1 1 d . U . . .
C34 C 0.4064(4) 0.3863(7) 0.1735(4) 0.072(2) Uani 1 1 d . U . . .
H34 H 0.4035 0.4188 0.1412 0.086 Uiso 1 1 calc R U . . .
C35 C 0.4588(5) 0.3064(7) 0.1822(4) 0.079(3) Uani 1 1 d . U . . .
H35 H 0.4890 0.2854 0.1555 0.095 Uiso 1 1 calc R U . . .
C36 C 0.4653(4) 0.2604(6) 0.2286(4) 0.067(2) Uani 1 1 d . U . . .
H36 H 0.5015 0.2101 0.2349 0.081 Uiso 1 1 calc R U . . .
C37 C 0.4187(7) 0.2877(8) 0.2664(4) 0.095(3) Uani 1 1 d . U . . .
H37 H 0.4210 0.2529 0.2981 0.114 Uiso 1 1 calc R U . . .
C38 C 0.3670(6) 0.3678(7) 0.2583(4) 0.078(3) Uani 1 1 d . U . . .
H38 H 0.3367 0.3884 0.2851 0.094 Uiso 1 1 calc R U . . .
C39 C 0.4130(7) 0.7101(11) 0.0182(5) 0.037(2) Uani 0.730(3) 1 d D U P A 1
C40 C 0.4852(6) 0.6777(12) 0.0223(5) 0.063(3) Uani 0.730(3) 1 d . U P A 1
H40 H 0.5121 0.6971 0.0516 0.076 Uiso 0.730(3) 1 calc R U P A 1
C41 C 0.5190(7) 0.6175(13) -0.0154(5) 0.073(3) Uani 0.730(3) 1 d . U P A 1
H41 H 0.5684 0.6014 -0.0123 0.087 Uiso 0.730(3) 1 calc R U P A 1
C42 C 0.4793(7) 0.5816(12) -0.0576(4) 0.066(3) Uani 0.730(3) 1 d . U P A 1
H42 H 0.5006 0.5381 -0.0822 0.079 Uiso 0.730(3) 1 calc R U P A 1
C43 C 0.4086(7) 0.6111(11) -0.0622(5) 0.059(3) Uani 0.730(3) 1 d . U P A 1
H43 H 0.3819 0.5893 -0.0912 0.071 Uiso 0.730(3) 1 calc R U P A 1
C44 C 0.3744(6) 0.6735(14) -0.0247(6) 0.046(2) Uani 0.730(3) 1 d . U P A 1
H44 H 0.3253 0.6905 -0.0286 0.055 Uiso 0.730(3) 1 calc R U P A 1
C45 C 0.4295(5) 0.8902(7) 0.0947(4) 0.0431(18) Uani 0.730(3) 1 d D U P A 1
C46 C 0.4444(6) 0.9042(9) 0.1455(4) 0.044(2) Uani 0.730(3) 1 d . U P A 1
H46 H 0.4247 0.8570 0.1693 0.053 Uiso 0.730(3) 1 calc R U P A 1
C47 C 0.4886(6) 0.9875(8) 0.1637(5) 0.059(2) Uani 0.730(3) 1 d . U P A 1
H47 H 0.4996 0.9936 0.1988 0.070 Uiso 0.730(3) 1 calc R U P A 1
C48 C 0.5148(7) 1.0583(10) 0.1301(6) 0.073(3) Uani 0.730(3) 1 d . U P A 1
H48 H 0.5460 1.1118 0.1418 0.088 Uiso 0.730(3) 1 calc R U P A 1
C49 C 0.4968(6) 1.0530(10) 0.0798(6) 0.073(3) Uani 0.730(3) 1 d . U P A 1
H49 H 0.5126 1.1058 0.0575 0.088 Uiso 0.730(3) 1 calc R U P A 1
C50 C 0.4540(6) 0.9681(9) 0.0602(5) 0.064(2) Uani 0.730(3) 1 d . U P A 1
H50 H 0.4424 0.9640 0.0251 0.076 Uiso 0.730(3) 1 calc R U P A 1
C51 C 0.2983(5) 0.8582(9) 0.0345(4) 0.039(3) Uani 0.730(3) 1 d D U P A 1
H51A H 0.3182 0.9262 0.0239 0.047 Uiso 0.730(3) 1 calc R U P A 1
H51B H 0.2843 0.8192 0.0035 0.047 Uiso 0.730(3) 1 calc R U P A 1
C52 C 0.2288(4) 0.9892(5) 0.1222(3) 0.0267(13) Uani 0.730(3) 1 d D U P A 1
C53 C 0.2936(4) 1.0433(6) 0.1325(3) 0.0380(15) Uani 0.730(3) 1 d . U P A 1
H53 H 0.3350 1.0270 0.1137 0.046 Uiso 0.730(3) 1 calc R U P A 1
C54 C 0.2975(5) 1.1217(7) 0.1707(4) 0.0487(19) Uani 0.730(3) 1 d . U P A 1
H54 H 0.3413 1.1569 0.1770 0.058 Uiso 0.730(3) 1 calc R U P A 1
C55 C 0.2381(5) 1.1467(6) 0.1984(4) 0.0435(17) Uani 0.730(3) 1 d . U P A 1
H55 H 0.2410 1.1994 0.2236 0.052 Uiso 0.730(3) 1 calc R U P A 1
C56 C 0.1734(6) 1.0943(7) 0.1895(4) 0.0464(19) Uani 0.730(3) 1 d . U P A 1
H56 H 0.1325 1.1121 0.2085 0.056 Uiso 0.730(3) 1 calc R U P A 1
C57 C 0.1688(5) 1.0159(8) 0.1527(4) 0.0397(19) Uani 0.730(3) 1 d . U P A 1
H57 H 0.1250 0.9797 0.1479 0.048 Uiso 0.730(3) 1 calc R U P A 1
C58 C 0.1542(2) 0.9349(4) 0.02503(16) 0.0414(12) Uani 1 1 d G U . B -1
C59 C 0.1510(3) 1.0445(3) 0.0188(2) 0.080(2) Uani 1 1 d G U . B -1
H59 H 0.1774 1.0887 0.0411 0.096 Uiso 1 1 calc R U . B -1
C60 C 0.1083(4) 1.0883(3) -0.0206(2) 0.092(2) Uani 1 1 d G U . . .
H60 H 0.1061 1.1616 -0.0248 0.111 Uiso 1 1 calc R U . B .
C61 C 0.0688(3) 1.0223(4) -0.05389(18) 0.0678(18) Uani 1 1 d G U . . .
H61 H 0.0402 1.0516 -0.0803 0.081 Uiso 1 1 calc R U . . .
C62 C 0.0721(3) 0.9126(4) -0.0477(2) 0.078(2) Uani 1 1 d G U . . .
H62 H 0.0457 0.8685 -0.0699 0.094 Uiso 1 1 calc R U . . .
C63 C 0.1148(3) 0.8689(3) -0.0082(2) 0.0693(19) Uani 1 1 d DG U . . .
H63 H 0.1169 0.7956 -0.0041 0.083 Uiso 1 1 calc R U . B .
C14 C 0.0829(3) 0.4713(4) 0.1127(2) 0.0359(11) Uani 1 1 d G U . . .
C15A C 0.0926(8) 0.3637(6) 0.1026(7) 0.056(5) Uani 0.270(3) 1 d G U P A 2
H15A H 0.1318 0.3274 0.1174 0.067 Uiso 0.270(3) 1 calc R U P A 2
C16A C 0.0435(12) 0.3103(8) 0.0704(8) 0.064(4) Uani 0.270(3) 1 d G U P A 2
H16A H 0.0499 0.2383 0.0636 0.077 Uiso 0.270(3) 1 calc R U P A 2
C17A C -0.0152(12) 0.3645(12) 0.0482(7) 0.072(4) Uani 0.270(3) 1 d G U P A 2
H17A H -0.0480 0.3288 0.0266 0.087 Uiso 0.270(3) 1 calc DR U P A 2
C18A C -0.0248(10) 0.4721(12) 0.0583(10) 0.060(4) Uani 0.270(3) 1 d G U P A 2
H18A H -0.0641 0.5084 0.0435 0.072 Uiso 0.270(3) 1 calc R U P A 2
C19A C 0.0242(7) 0.5255(7) 0.0905(8) 0.048(5) Uani 0.270(3) 1 d G U P A 2
H19A H 0.0178 0.5975 0.0973 0.058 Uiso 0.270(3) 1 calc R U P A 2
C26A C 0.2077(9) 0.4520(15) 0.1830(13) 0.025(4) Uani 0.270(3) 1 d D U P A 2
H26C H 0.2173 0.3965 0.1579 0.030 Uiso 0.270(3) 1 calc R U P A 2
H26D H 0.1880 0.4190 0.2137 0.030 Uiso 0.270(3) 1 calc R U P A 2
C27A C 0.271(2) 0.544(3) 0.2669(7) 0.042(3) Uani 0.270(3) 1 d D U P A 2
C28A C 0.3084(17) 0.623(3) 0.2871(13) 0.041(4) Uani 0.270(3) 1 d . U P A 2
H28A H 0.3413 0.6627 0.2679 0.049 Uiso 0.270(3) 1 calc R U P A 2
C29A C 0.2954(17) 0.644(3) 0.3402(11) 0.051(4) Uani 0.270(3) 1 d . U P A 2
H29A H 0.3189 0.6996 0.3576 0.061 Uiso 0.270(3) 1 calc R U P A 2
C30A C 0.2459(17) 0.579(3) 0.3647(11) 0.056(4) Uani 0.270(3) 1 d . U P A 2
H30A H 0.2361 0.5909 0.3994 0.067 Uiso 0.270(3) 1 calc R U P A 2
C31A C 0.2106(15) 0.496(3) 0.3394(10) 0.053(4) Uani 0.270(3) 1 d . U P A 2
H31A H 0.1772 0.4542 0.3571 0.063 Uiso 0.270(3) 1 calc R U P A 2
C32A C 0.2250(14) 0.475(3) 0.2877(10) 0.047(4) Uani 0.270(3) 1 d . U P A 2
H32A H 0.2046 0.4181 0.2695 0.056 Uiso 0.270(3) 1 calc R U P A 2
C39A C 0.422(2) 0.729(3) 0.0179(15) 0.037(4) Uani 0.270(3) 1 d D U P A 2
C40A C 0.4966(12) 0.7234(18) 0.0278(10) 0.031(3) Uani 0.270(3) 1 d . U P A 2
H40A H 0.5182 0.7527 0.0573 0.037 Uiso 0.270(3) 1 calc R U P A 2
C41A C 0.5366(13) 0.671(2) -0.0094(10) 0.041(3) Uani 0.270(3) 1 d . U P A 2
H41A H 0.5866 0.6628 -0.0041 0.050 Uiso 0.270(3) 1 calc R U P A 2
C42A C 0.5055(15) 0.631(3) -0.0535(11) 0.051(4) Uani 0.270(3) 1 d . U P A 2
H42A H 0.5342 0.5975 -0.0781 0.061 Uiso 0.270(3) 1 calc R U P A 2
C43A C 0.4323(17) 0.639(3) -0.0613(14) 0.055(4) Uani 0.270(3) 1 d . U P A 2
H43A H 0.4104 0.6106 -0.0909 0.066 Uiso 0.270(3) 1 calc R U P A 2
C44A C 0.390(2) 0.692(4) -0.0241(19) 0.046(4) Uani 0.270(3) 1 d . U P A 2
H44A H 0.3396 0.6999 -0.0291 0.056 Uiso 0.270(3) 1 calc R U P A 2
C45A C 0.4491(7) 0.8600(12) 0.0913(6) 0.032(3) Uani 0.270(3) 1 d DG U P A 2
C46A C 0.4587(9) 0.8889(16) 0.1429(6) 0.038(4) Uani 0.270(3) 1 d G U P A 2
H46A H 0.4293 0.8591 0.1681 0.045 Uiso 0.270(3) 1 calc R U P A 2
C47A C 0.5121(10) 0.9624(16) 0.1568(5) 0.051(4) Uani 0.270(3) 1 d G U P A 2
H47A H 0.5185 0.9818 0.1913 0.062 Uiso 0.270(3) 1 calc R U P A 2
C48A C 0.5560(9) 1.0070(13) 0.1191(7) 0.054(4) Uani 0.270(3) 1 d G U P A 2
H48A H 0.5918 1.0561 0.1284 0.065 Uiso 0.270(3) 1 calc R U P A 2
C49A C 0.5465(7) 0.9781(12) 0.0675(6) 0.049(3) Uani 0.270(3) 1 d G U P A 2
H49A H 0.5758 1.0079 0.0423 0.059 Uiso 0.270(3) 1 calc R U P A 2
C50A C 0.4930(7) 0.9046(12) 0.0536(5) 0.034(3) Uani 0.270(3) 1 d G U P A 2
H50A H 0.4866 0.8852 0.0191 0.041 Uiso 0.270(3) 1 calc R U P A 2
C51A C 0.3039(14) 0.8792(18) 0.0433(10) 0.022(3) Uani 0.270(3) 1 d D U P A 2
H51C H 0.3251 0.9496 0.0458 0.027 Uiso 0.270(3) 1 calc R U P A 2
H51D H 0.2964 0.8634 0.0068 0.027 Uiso 0.270(3) 1 calc R U P A 2
C52A C 0.2388(13) 1.0042(13) 0.1049(9) 0.034(3) Uani 0.270(3) 1 d D U P A 2
C53A C 0.2884(12) 1.0635(16) 0.0878(10) 0.038(3) Uani 0.270(3) 1 d . U P A 2
H53A H 0.3129 1.0507 0.0571 0.046 Uiso 0.270(3) 1 calc R U P A 2
C54A C 0.3029(14) 1.1530(19) 0.1208(11) 0.050(4) Uani 0.270(3) 1 d . U P A 2
H54A H 0.3434 1.1953 0.1145 0.060 Uiso 0.270(3) 1 calc R U P A 2
C55A C 0.2597(13) 1.1770(19) 0.1604(11) 0.046(3) Uani 0.270(3) 1 d . U P A 2
H55A H 0.2686 1.2390 0.1790 0.055 Uiso 0.270(3) 1 calc R U P A 2
C56A C 0.2046(15) 1.115(2) 0.1738(11) 0.043(3) Uani 0.270(3) 1 d . U P A 2
H56A H 0.1750 1.1323 0.2015 0.052 Uiso 0.270(3) 1 calc R U P A 2
C57A C 0.1926(14) 1.021(2) 0.1440(11) 0.035(3) Uani 0.270(3) 1 d . U P A 2
H57A H 0.1550 0.9740 0.1513 0.042 Uiso 0.270(3) 1 calc R U P A 2
Cl1 Cl 0.45221(6) 0.63781(11) 0.15863(5) 0.0302(2) Uani 1 1 d . U . . .
Cl2 Cl 0.32734(6) 0.52177(11) 0.07426(5) 0.0338(3) Uani 1 1 d . U . . .
Cl3 Cl 0.17501(6) 0.63282(10) 0.03592(4) 0.0284(2) Uani 1 1 d . U . . .
Cl4 Cl 0.06034(6) 0.77686(10) 0.12066(5) 0.0316(2) Uani 1 1 d . U . . .
O1 O 0.19862(19) 0.7944(3) 0.18720(13) 0.0286(7) Uani 1 1 d . U . . .
O2 O 0.31885(18) 0.7732(3) 0.19280(12) 0.0245(6) Uani 1 1 d . U . . .
P1 P 0.36889(7) 0.78296(11) 0.07046(5) 0.0288(3) Uani 1 1 d D U . . .
P2 P 0.21737(7) 0.88067(11) 0.07402(6) 0.0290(3) Uani 1 1 d D U . . .
P3 P 0.29299(6) 0.52092(11) 0.19969(5) 0.0294(3) Uani 1 1 d D U . . .
P4 P 0.14115(6) 0.54618(11) 0.15582(5) 0.0276(2) Uani 1 1 d D U . . .

loop_
_atom_site_aniso_label
_atom_site_aniso_U_11
_atom_site_aniso_U_22
_atom_site_aniso_U_33
_atom_site_aniso_U_23
_atom_site_aniso_U_13
_atom_site_aniso_U_12
Re1 0.01585(6) 0.01888(8) 0.01836(7) -0.00093(6) -0.00027(5) -0.00223(5)
Re2 0.01638(6) 0.01927(8) 0.02015(7) -0.00213(6) 0.00102(5) -0.00058(5)
C1 0.0316(19) 0.025(2) 0.0196(18) -0.0025(15) 0.0032(15) -0.0045(16)
C2 0.031(3) 0.033(3) 0.023(3) -0.008(2) 0.004(2) -0.007(3)
C3 0.033(3) 0.038(3) 0.022(3) -0.006(2) 0.005(2) -0.012(3)
C4 0.043(3) 0.044(4) 0.032(3) -0.013(3) 0.002(3) -0.013(3)
C5 0.048(3) 0.050(4) 0.032(3) -0.017(3) 0.005(3) -0.010(3)
C6 0.042(3) 0.054(4) 0.033(3) -0.023(3) 0.006(3) -0.009(3)
C7 0.032(3) 0.051(4) 0.035(3) -0.023(3) 0.005(3) -0.009(3)
C8 0.069(4) 0.058(4) 0.037(3) -0.022(3) 0.003(3) -0.012(4)
C9 0.093(6) 0.074(5) 0.068(5) -0.030(4) 0.015(5) -0.028(5)
C10 0.098(6) 0.076(6) 0.077(5) -0.032(4) 0.011(4) -0.029(5)
C11 0.088(5) 0.058(4) 0.067(4) -0.030(4) 0.005(4) -0.009(4)
C12 0.063(4) 0.042(4) 0.032(3) -0.013(3) -0.004(3) 0.009(3)
C13 0.059(4) 0.038(4) 0.030(3) -0.011(3) -0.002(3) 0.008(3)
N1 0.104(6) 0.084(5) 0.078(4) -0.042(4) 0.006(4) -0.004(4)
O3 0.111(5) 0.081(5) 0.072(4) -0.035(4) 0.013(4) 0.009(4)
O4 0.135(7) 0.108(6) 0.098(6) -0.056(5) 0.008(5) -0.026(5)
C2A 0.040(6) 0.038(6) 0.029(5) -0.010(5) 0.000(4) -0.001(5)
C3A 0.041(6) 0.032(6) 0.029(5) -0.005(5) -0.002(5) 0.000(5)
C4A 0.051(6) 0.038(6) 0.032(5) -0.008(5) -0.002(5) 0.000(5)
C5A 0.055(6) 0.048(6) 0.038(6) -0.014(5) 0.000(5) 0.003(5)
C6A 0.053(6) 0.060(7) 0.044(7) -0.022(6) 0.001(5) 0.004(6)
C7A 0.043(6) 0.057(7) 0.040(6) -0.022(6) 0.006(5) -0.001(5)
C8A 0.079(7) 0.064(7) 0.054(6) -0.014(5) -0.003(6) 0.005(6)
C9A 0.108(11) 0.073(8) 0.078(9) -0.014(7) -0.007(8) 0.017(8)
C10A 0.110(11) 0.076(8) 0.085(8) -0.018(6) -0.004(8) 0.017(8)
C11A 0.103(7) 0.077(6) 0.083(6) -0.016(5) -0.003(6) 0.009(6)
C12A 0.090(8) 0.073(6) 0.064(6) -0.019(5) -0.005(6) 0.004(6)
C13A 0.080(7) 0.065(6) 0.057(6) -0.016(5) -0.006(6) 0.008(6)
N1A 0.123(7) 0.103(7) 0.101(6) -0.030(5) 0.004(5) -0.003(6)
O3A 0.127(7) 0.112(7) 0.106(6) -0.022(6) 0.008(5) 0.006(6)
O4A 0.127(8) 0.117(9) 0.122(10) -0.029(8) -0.001(7) -0.010(7)
C15 0.048(4) 0.074(6) 0.112(7) -0.045(6) -0.038(5) 0.016(4)
C16 0.067(5) 0.078(6) 0.122(7) -0.046(5) -0.043(5) 0.014(4)
C17 0.056(4) 0.064(5) 0.116(6) -0.026(5) -0.044(4) -0.002(4)
C18 0.041(4) 0.048(4) 0.091(6) -0.004(4) -0.034(4) -0.007(3)
C19 0.027(3) 0.048(4) 0.076(6) -0.007(4) -0.021(3) 0.001(3)
C20 0.027(2) 0.059(3) 0.040(3) 0.015(2) -0.0005(19) -0.015(2)
C21 0.046(3) 0.074(4) 0.036(3) 0.007(3) 0.014(2) -0.016(3)
C22 0.061(4) 0.113(6) 0.041(3) 0.006(4) 0.019(3) -0.021(4)
C23 0.063(5) 0.125(6) 0.047(4) 0.023(4) 0.016(3) -0.024(4)
C24 0.039(3) 0.106(5) 0.057(4) 0.038(3) 0.003(3) -0.025(4)
C25 0.033(3) 0.072(4) 0.058(4) 0.030(3) -0.004(2) -0.022(3)
C26 0.024(3) 0.028(3) 0.049(7) 0.020(3) -0.011(3) -0.010(2)
C27 0.025(3) 0.051(5) 0.027(3) 0.017(3) -0.002(2) -0.003(3)
C28 0.034(4) 0.048(5) 0.026(3) 0.003(3) -0.004(3) -0.001(3)
C29 0.051(4) 0.065(5) 0.030(3) 0.000(3) -0.007(3) 0.006(4)
C30 0.058(4) 0.091(6) 0.034(4) 0.004(4) 0.001(3) 0.004(4)
C31 0.051(4) 0.098(6) 0.033(3) 0.009(4) 0.008(3) -0.006(4)
C32 0.036(3) 0.081(5) 0.032(3) 0.015(3) 0.001(3) -0.011(4)
C33 0.029(2) 0.028(2) 0.065(3) 0.016(2) -0.021(2) -0.0067(18)
C34 0.052(4) 0.069(5) 0.096(5) 0.045(4) 0.016(4) 0.028(4)
C35 0.051(4) 0.058(5) 0.127(6) 0.035(4) 0.001(4) 0.021(4)
C36 0.057(4) 0.036(3) 0.108(5) 0.012(3) -0.044(3) 0.001(3)
C37 0.120(7) 0.072(6) 0.091(6) 0.023(5) -0.026(5) 0.042(5)
C38 0.113(6) 0.056(5) 0.064(4) 0.016(3) -0.021(4) 0.030(5)
C39 0.027(4) 0.057(6) 0.027(3) 0.015(3) 0.011(2) 0.012(3)
C40 0.041(4) 0.101(7) 0.047(4) 0.001(5) 0.009(3) 0.029(4)
C41 0.058(5) 0.105(7) 0.056(4) -0.003(5) 0.016(4) 0.035(5)
C42 0.065(5) 0.087(6) 0.046(4) 0.006(4) 0.025(4) 0.018(4)
C43 0.061(5) 0.078(6) 0.039(4) 0.000(4) 0.016(4) 0.007(4)
C44 0.039(5) 0.067(6) 0.033(3) 0.005(4) 0.008(3) 0.005(4)
C45 0.033(3) 0.034(4) 0.062(4) 0.007(3) 0.012(3) -0.007(3)
C46 0.037(4) 0.031(4) 0.064(4) -0.006(3) 0.011(3) -0.013(3)
C47 0.052(5) 0.037(4) 0.087(5) -0.011(4) 0.013(4) -0.017(4)
C48 0.065(5) 0.050(5) 0.105(5) 0.003(4) 0.012(4) -0.025(4)
C49 0.060(5) 0.052(5) 0.107(5) 0.012(4) 0.016(4) -0.018(4)
C50 0.054(4) 0.052(4) 0.086(5) 0.017(4) 0.014(4) -0.012(4)
C51 0.033(4) 0.039(5) 0.045(5) 0.022(4) 0.015(3) 0.009(4)
C52 0.025(3) 0.013(2) 0.042(3) 0.002(2) -0.001(2) -0.0125(19)
C53 0.034(3) 0.024(3) 0.055(4) 0.001(3) -0.002(3) -0.005(2)
C54 0.049(4) 0.030(3) 0.067(4) -0.010(3) -0.007(3) -0.010(3)
C55 0.053(4) 0.022(3) 0.055(4) -0.005(3) -0.010(3) -0.002(3)
C56 0.049(4) 0.036(4) 0.054(4) -0.012(3) 0.000(3) 0.001(3)
C57 0.031(3) 0.035(4) 0.053(4) -0.015(3) 0.004(3) -0.001(3)
C58 0.042(3) 0.038(3) 0.045(3) 0.016(2) 0.007(2) 0.015(2)
C59 0.119(5) 0.052(3) 0.070(4) 0.013(3) -0.020(4) 0.019(3)
C60 0.133(5) 0.068(4) 0.075(4) 0.015(3) -0.018(4) 0.029(4)
C61 0.082(4) 0.068(4) 0.053(3) 0.015(3) 0.003(3) 0.040(3)
C62 0.078(4) 0.073(4) 0.083(4) 0.025(3) -0.027(3) 0.016(3)
C63 0.069(4) 0.053(3) 0.085(4) 0.025(3) -0.032(3) 0.003(3)
C14 0.026(2) 0.029(2) 0.053(3) 0.001(2) -0.0124(19) -0.0084(17)
C15A 0.037(7) 0.042(5) 0.088(10) -0.012(5) -0.026(7) -0.007(5)
C16A 0.043(7) 0.051(6) 0.097(8) -0.022(6) -0.030(6) -0.008(5)
C17A 0.053(7) 0.058(6) 0.105(8) -0.022(6) -0.038(6) -0.003(5)
C18A 0.042(6) 0.053(6) 0.085(8) -0.011(6) -0.028(6) -0.006(5)
C19A 0.035(6) 0.038(6) 0.070(9) -0.002(6) -0.023(6) -0.007(5)
C26A 0.022(5) 0.031(6) 0.022(8) 0.012(5) -0.001(4) -0.008(4)
C27A 0.034(6) 0.058(7) 0.033(5) 0.017(4) -0.006(4) 0.001(5)
C28A 0.032(7) 0.059(7) 0.031(5) 0.010(5) 0.001(5) 0.001(6)
C29A 0.047(7) 0.074(7) 0.032(5) 0.009(5) 0.003(5) -0.002(6)
C30A 0.053(6) 0.082(7) 0.033(5) 0.010(5) 0.004(5) -0.007(6)
C31A 0.048(7) 0.076(7) 0.033(5) 0.015(5) 0.001(5) -0.002(7)
C32A 0.041(6) 0.065(7) 0.034(5) 0.016(5) -0.001(4) -0.003(6)
C39A 0.029(5) 0.048(7) 0.034(5) 0.012(5) 0.011(4) 0.013(5)
C40A 0.025(5) 0.036(7) 0.031(5) 0.014(5) 0.014(4) 0.014(5)
C41A 0.035(6) 0.055(8) 0.034(5) 0.010(6) 0.015(4) 0.024(5)
C42A 0.047(6) 0.070(8) 0.035(6) 0.004(6) 0.012(5) 0.021(6)
C43A 0.050(6) 0.075(8) 0.040(6) 0.005(6) 0.010(5) 0.017(6)
C44A 0.041(6) 0.061(8) 0.038(5) 0.007(5) 0.008(5) 0.012(6)
C45A 0.020(5) 0.032(6) 0.045(5) 0.009(4) 0.004(4) -0.006(4)
C46A 0.032(7) 0.031(7) 0.051(5) 0.003(5) 0.002(5) -0.009(6)
C47A 0.042(7) 0.044(7) 0.069(6) 0.002(5) -0.001(5) -0.020(6)
C48A 0.043(6) 0.044(7) 0.075(6) 0.006(5) 0.005(5) -0.019(6)
C49A 0.034(6) 0.043(6) 0.071(6) 0.011(5) 0.007(5) -0.017(5)
C50A 0.021(5) 0.030(6) 0.052(5) 0.014(5) 0.010(4) -0.003(4)
C51A 0.023(5) 0.024(6) 0.020(6) -0.003(5) -0.005(4) -0.006(4)
C52A 0.033(5) 0.022(4) 0.046(5) 0.002(4) 0.003(4) -0.002(4)
C53A 0.037(6) 0.025(5) 0.052(6) 0.003(5) 0.002(5) -0.005(5)
C54A 0.048(6) 0.031(6) 0.071(7) -0.012(5) 0.001(6) -0.008(5)
C55A 0.046(6) 0.029(6) 0.062(6) -0.008(5) -0.006(5) 0.000(5)
C56A 0.044(6) 0.032(5) 0.054(6) -0.005(5) -0.006(5) 0.001(5)
C57A 0.034(6) 0.026(5) 0.045(5) 0.000(4) 0.000(5) -0.002(5)
Cl1 0.0175(4) 0.0397(7) 0.0334(6) -0.0001(5) -0.0034(4) -0.0055(4)
Cl2 0.0240(5) 0.0359(6) 0.0412(7) -0.0193(5) -0.0070(4) 0.0083(4)
Cl3 0.0264(5) 0.0324(6) 0.0262(5) -0.0081(4) -0.0092(4) 0.0050(4)
Cl4 0.0209(4) 0.0343(6) 0.0396(6) 0.0054(5) 0.0048(4) 0.0050(4)
O1 0.0290(15) 0.0315(18) 0.0256(15) -0.0081(13) 0.0060(12) -0.0015(13)
O2 0.0268(14) 0.0251(16) 0.0213(14) -0.0046(12) -0.0030(11) -0.0092(12)
P1 0.0213(5) 0.0351(7) 0.0301(6) 0.0094(5) 0.0063(4) 0.0000(5)
P2 0.0248(5) 0.0221(6) 0.0403(7) 0.0038(5) 0.0060(5) 0.0020(4)
P3 0.0202(5) 0.0321(7) 0.0356(6) 0.0143(5) -0.0078(4) -0.0070(5)
P4 0.0190(5) 0.0287(6) 0.0349(6) 0.0086(5) -0.0055(4) -0.0064(4)

loop_
_atom_type_symbol
_atom_type_description
_atom_type_scat_dispersion_real
_atom_type_scat_dispersion_imag
_atom_type_scat_source
C C 0.0033 0.0016 'International Tables Vol C Tables 4.2.6.8 and 6.1.1.4'
H H 0.0000 0.0000 'International Tables Vol C Tables 4.2.6.8 and 6.1.1.4'
N N 0.0061 0.0033 'International Tables Vol C Tables 4.2.6.8 and 6.1.1.4'
P P 0.1023 0.0942 'International Tables Vol C Tables 4.2.6.8 and 6.1.1.4'
Cl Cl 0.1484 0.1585 'International Tables Vol C Tables 4.2.6.8 and 6.1.1.4'
Re Re -1.0185 7.2310 'International Tables Vol C Tables 4.2.6.8 and 6.1.1.4'
O O 0.0106 0.0060 'International Tables Vol C Tables 4.2.6.8 and 6.1.1.4'

loop_
_geom_angle_atom_site_label_1
_geom_angle_atom_site_label_2
_geom_angle_atom_site_label_3
_geom_angle
O2 Re1 Re2 88.94(9)
O2 Re1 Cl2 170.29(10)
Re2 Re1 Cl2 100.34(3)
O2 Re1 P1 93.13(10)
Re2 Re1 P1 96.26(3)
Cl2 Re1 P1 88.74(5)
O2 Re1 P3 89.43(10)
Re2 Re1 P3 98.62(3)
Cl2 Re1 P3 86.36(5)
P1 Re1 P3 164.95(4)
O2 Re1 Cl1 82.68(10)
Re2 Re1 Cl1 170.77(3)
Cl2 Re1 Cl1 88.24(4)
P1 Re1 Cl1 80.40(4)
P3 Re1 Cl1 85.23(4)
O1 Re2 Re1 87.93(10)
O1 Re2 Cl3 169.99(11)
Re1 Re2 Cl3 101.24(3)
O1 Re2 P2 86.65(11)
Re1 Re2 P2 98.65(3)
Cl3 Re2 P2 87.98(5)
O1 Re2 P4 95.52(11)
Re1 Re2 P4 95.62(3)
Cl3 Re2 P4 87.65(5)
P2 Re2 P4 165.63(4)
O1 Re2 Cl4 79.99(10)
Re1 Re2 Cl4 167.60(3)
Cl3 Re2 Cl4 91.02(4)
P2 Re2 Cl4 83.54(4)
P4 Re2 Cl4 82.86(4)
O2 C1 O1 121.9(4)
O2 C1 C2 115.5(5)
O1 C1 C2 122.6(5)
O2 C1 C2A 129.1(10)
O1 C1 C2A 108.9(9)
C3 C2 C7 119.6(6)
C3 C2 C1 121.8(6)
C7 C2 C1 118.6(6)
C2 C3 C4 120.4(7)
C3 C4 C5 119.2(7)
C6 C5 C4 120.1(7)
C6 C5 C8 117.7(8)
C4 C5 C8 122.2(8)
C6 C5 C8A 82.3(8)
C4 C5 C8A 154.8(9)
C8 C5 C8A 38.2(7)
C7 C6 C5 119.9(8)
C6 C7 C2 120.6(7)
C13A C8 C8A 74.6(14)
C13A C8 C9 104.8(12)
C8A C8 C9 111.8(11)
C13A C8 C13 15.2(12)
C8A C8 C13 69.9(12)
C9 C8 C13 120.0
C13A C8 C5 137.2(13)
C8A C8 C5 90.9(9)
C9 C8 C5 117.9(5)
C13 C8 C5 122.0(5)
C8 C9 C10 120.0
C8 C9 C13A 32.5(6)
C10 C9 C13A 87.5(6)
C11 C10 C9 120.0
C11 C10 C12A 27.9(6)
C9 C10 C12A 92.2(6)
C11 C10 C11A 41.7(8)
C9 C10 C11A 109.4(5)
C12A C10 C11A 44.7(5)
C12A C11 C11A 80.7(16)
C12A C11 C10 101.7(16)
C11A C11 C10 90.6(10)
C12A C11 C12 19.0(15)
C11A C11 C12 86.1(9)
C10 C11 C12 120.0
C12A C11 N1 136.9(17)
C11A C11 N1 99.7(10)
C10 C11 N1 121.4(7)
C12 C11 N1 118.2(7)
C12A C11 N1A 126(2)
C11A C11 N1A 53.6(8)
C10 C11 N1A 106.0(9)
C12 C11 N1A 118.7(10)
N1 C11 N1A 47.6(8)
C12A C12 C13A 78(2)
C12A C12 C11 24.8(16)
C13A C12 C11 101.8(11)
C12A C12 C13 96.0(17)
C13A C12 C13 18.2(11)
C11 C12 C13 120.0
C12A C12 C11A 42.0(19)
C13A C12 C11A 97.7(10)
C11 C12 C11A 43.7(7)
C13 C12 C11A 110.2(6)
C12 C13 C8 120.0
C12 C13 C8A 119.3(7)
C8 C13 C8A 48.7(9)
C12 C13 C12A 24.0(9)
C8 C13 C12A 96.1(9)
C8A C13 C12A 102.7(11)
O3 N1 O4 122.3(11)
O3 N1 N1A 98.3(15)
O4 N1 N1A 86.8(14)
O3 N1 C11 119.7(11)
O4 N1 C11 117.7(11)
N1A N1 C11 78.8(10)
O3 N1 O4A 134.8(15)
O4 N1 O4A 39.5(12)
N1A N1 O4A 51.8(13)
C11 N1 O4A 90.0(14)
N1 O3 O3A 80.3(12)
O4A O4 N1 89.5(18)
O4A O4 N1A 47.1(13)
N1 O4 N1A 48.2(10)
C3A C2A C7A 118.8(15)
C3A C2A C1 115.8(15)
C7A C2A C1 125.2(16)
C2A C3A C4A 122.0(17)
C5A C4A C3A 117.0(17)
C6A C5A C4A 121.6(16)
C7A C6A C5A 119.8(19)
C6A C7A C2A 120.5(18)
C8 C8A C9A 127.3(13)
C8 C8A C13A 49.9(13)
C9A C8A C13A 120.0
C8 C8A C13 61.5(11)
C9A C8A C13 126.2(8)
C13A C8A C13 17.0(11)
C8 C8A C5 50.8(8)
C9A C8A C5 134.0(13)
C13A C8A C5 92.4(12)
C13 C8A C5 94.5(12)
C10A C9A C8A 120.0
C9A C10A C11A 120.0
C11 C11A C12A 36.8(11)
C11 C11A C10A 143.7(11)
C12A C11A C10A 120.0
C11 C11A N1A 81.8(11)
C12A C11A N1A 113.0(14)
C10A C11A N1A 126.8(14)
C11 C11A C12 50.2(8)
C12A C11A C12 18.3(10)
C10A C11A C12 117.9(7)
N1A C11A C12 113.7(13)
C11 C11A C10 47.7(7)
C12A C11A C10 63.3(11)
C10A C11A C10 100.8(10)
N1A C11A C10 98.6(10)
C12 C11A C10 81.6(9)
C12 C12A C11 136(3)
C12 C12A C13A 75(2)
C11 C12A C13A 146.3(19)
C12 C12A C11A 120(3)
C11 C12A C11A 62.5(18)
C13A C12A C11A 120.0
C12 C12A C13 60.0(16)
C11 C12A C13 161(3)
C13A C12A C13 14.8(10)
C11A C12A C13 123.4(9)
C12 C12A C10 168(3)
C11 C12A C10 50.5(13)
C13A C12A C10 96.6(9)
C11A C12A C10 71.9(10)
C13 C12A C10 111.5(13)
C8 C13A C12 153(2)
C8 C13A C12A 126.1(14)
C12 C13A C12A 27.4(10)
C8 C13A C8A 55.5(14)
C12 C13A C8A 128.1(12)
C12A C13A C8A 120.0
C8 C13A C9 42.7(9)
C12 C13A C9 110.7(13)
C12A C13A C9 83.5(8)
C8A C13A C9 76.5(9)
O3A N1A O4A 128(2)
O3A N1A N1 97.0(17)
O4A N1A N1 75.6(18)
O3A N1A C11A 121(2)
O4A N1A C11A 111.7(19)
N1 N1A C11A 96.9(13)
O3A N1A C11 128.7(19)
O4A N1A C11 88.5(18)
N1 N1A C11 53.6(8)
C11A N1A C11 44.7(10)
O3A N1A O4 107.0(19)
O4A N1A O4 35.0(16)
N1 N1A O4 45.0(8)
C11A N1A O4 122.9(14)
C11 N1A O4 81.8(11)
N1A O3A O3 81.9(15)
O4 O4A N1A 98(2)
O4 O4A N1 51.0(16)
N1A O4A N1 52.6(12)
C14 C15 C16 121.5(10)
C17 C16 C15 120.4(13)
C18 C17 C16 118.7(10)
C17 C18 C19 120.7(9)
C18 C19 C14 121.6(10)
C21 C20 C25 119.5(6)
C21 C20 P4 122.1(4)
C25 C20 P4 118.1(6)
C20 C21 C22 120.9(7)
C23 C22 C21 119.2(10)
C22 C23 C24 121.5(8)
C23 C24 C25 120.6(7)
C20 C25 C24 118.3(8)
P3 C26 P4 109.8(4)
C28 C27 C32 116.7(8)
C28 C27 P3 119.5(7)
C32 C27 P3 123.6(8)
C29 C28 C27 121.5(9)
C30 C29 C28 119.9(10)
C29 C30 C31 120.0(10)
C32 C31 C30 119.9(10)
C31 C32 C27 121.8(10)
C34 C33 C38 117.7(7)
C34 C33 P3 121.9(5)
C38 C33 P3 120.3(6)
C33 C34 C35 121.6(8)
C36 C35 C34 120.4(10)
C35 C36 C37 119.3(8)
C36 C37 C38 120.6(9)
C33 C38 C37 120.2(10)
C44 C39 C40 116.0(10)
C44 C39 P1 122.1(10)
C40 C39 P1 121.5(10)
C39 C40 C41 122.8(11)
C42 C41 C40 119.9(11)
C43 C42 C41 118.4(11)
C42 C43 C44 122.0(12)
C39 C44 C43 120.8(11)
C46 C45 C50 117.8(9)
C46 C45 P1 122.5(7)
C50 C45 P1 119.3(8)
C45 C46 C47 122.1(9)
C48 C47 C46 119.5(12)
C47 C48 C49 120.7(11)
C48 C49 C50 121.0(11)
C45 C50 C49 118.6(12)
P2 C51 P1 111.4(5)
C53 C52 C57 116.7(7)
C53 C52 P2 125.2(6)
C57 C52 P2 118.1(5)
C52 C53 C54 121.0(8)
C55 C54 C53 120.5(8)
C54 C55 C56 120.0(8)
C57 C56 C55 120.4(9)
C56 C57 C52 121.4(8)
C59 C58 C63 120.0
C59 C58 P2 118.3(3)
C63 C58 P2 121.5(3)
C60 C59 C58 120.0
C59 C60 C61 120.0
C62 C61 C60 120.0
C63 C62 C61 120.0
C62 C63 C58 120.0
C15 C14 C19 116.7(8)
C15A C14 C19A 120.0
C15 C14 P4 120.7(6)
C19 C14 P4 121.9(6)
C15A C14 P4 123.4(5)
C19A C14 P4 116.6(5)
C14 C15A C16A 120.0
C17A C16A C15A 120.0
C16A C17A C18A 120.0
C17A C18A C19A 120.0
C18A C19A C14 120.0
P4 C26A P3 110.2(10)
C28A C27A C32A 132(2)
C28A C27A P3 112(2)
C32A C27A P3 116(2)
C27A C28A C29A 116(3)
C30A C29A C28A 117(3)
C29A C30A C31A 123(3)
C30A C31A C32A 120(3)
C27A C32A C31A 113(3)
C44A C39A C40A 125(2)
C44A C39A P1 120(3)
C40A C39A P1 115(3)
C39A C40A C41A 115(2)
C42A C41A C40A 122(2)
C43A C42A C41A 120(3)
C42A C43A C44A 119(3)
C39A C44A C43A 118(3)
C46A C45A C50A 120.0
C46A C45A P1 120.6(8)
C50A C45A P1 118.4(8)
C47A C46A C45A 120.0
C46A C47A C48A 120.0
C49A C48A C47A 120.0
C50A C49A C48A 120.0
C49A C50A C45A 120.0
P2 C51A P1 114.4(15)
C53A C52A C57A 129.5(19)
C53A C52A P2 120.9(18)
C57A C52A P2 109.6(17)
C52A C53A C54A 113(2)
C55A C54A C53A 122(2)
C56A C55A C54A 122(2)
C55A C56A C57A 117(3)
C52A C57A C56A 116(2)
C1 O1 Re2 119.4(3)
C1 O2 Re1 119.3(3)
C39A P1 C51A 108.4(19)
C39A P1 C45A 88.7(15)
C51A P1 C45A 106.1(10)
C39 P1 C51 101.5(7)
C39 P1 C45 110.2(5)
C51 P1 C45 102.1(5)
C39A P1 Re1 119.6(15)
C39 P1 Re1 111.6(5)
C51A P1 Re1 113.5(10)
C45A P1 Re1 117.4(5)
C51 P1 Re1 111.6(4)
C45 P1 Re1 118.2(3)
C51A P2 C52A 90.9(11)
C51 P2 C58 100.4(3)
C51 P2 C52 113.7(5)
C58 P2 C52 104.7(3)
C51A P2 Re2 110.3(6)
C52A P2 Re2 126.1(8)
C51 P2 Re2 105.1(3)
C58 P2 Re2 122.41(16)
C52 P2 Re2 110.5(2)
C27A P3 C33 97.5(13)
C27A P3 C26A 95.7(17)
C33 P3 C26A 105.7(6)
C33 P3 C26 104.1(3)
C33 P3 C27 103.6(4)
C26 P3 C27 112.3(6)
C27A P3 Re1 125.3(11)
C33 P3 Re1 120.2(2)
C26A P3 Re1 108.6(8)
C26 P3 Re1 102.3(3)
C27 P3 Re1 114.1(3)
C14 P4 C20 102.4(3)
C14 P4 C26A 106.5(7)
C20 P4 C26A 97.3(12)
C14 P4 C26 102.8(4)
C20 P4 C26 106.6(5)
C14 P4 Re2 115.23(19)
C20 P4 Re2 118.5(2)
C26A P4 Re2 114.6(7)
C26 P4 Re2 109.8(3)

loop_
_geom_bond_atom_site_label_1
_geom_bond_atom_site_label_2
_geom_bond_distance
Re1 O2 2.068(3)
Re1 Re2 2.2967(4)
Re1 Cl2 2.3549(12)
Re1 P1 2.4693(13)
Re1 P3 2.4808(13)
Re1 Cl1 2.6100(12)
Re2 O1 2.084(3)
Re2 Cl3 2.3549(12)
Re2 P2 2.4775(14)
Re2 P4 2.4816(13)
Re2 Cl4 2.6191(12)
C1 O2 1.270(6)
C1 O1 1.272(6)
C1 C2 1.480(8)
C1 C2A 1.496(14)
C2 C3 1.388(9)
C2 C7 1.394(10)
C3 C4 1.390(9)
C4 C5 1.406(12)
C5 C6 1.386(12)
C5 C8 1.489(9)
C5 C8A 1.92(2)
C6 C7 1.378(10)
C8 C13A 1.10(3)
C8 C8A 1.19(2)
C8 C9 1.3900
C8 C13 1.3900
C9 C10 1.3900
C9 C13A 1.98(3)
C10 C11 1.3900
C10 C12A 1.77(3)
C10 C11A 1.88(2)
C11 C12A 0.84(2)
C11 C11A 1.25(2)
C11 C12 1.3900
C11 N1 1.443(11)
C11 N1A 1.76(2)
C12 C12A 0.65(2)
C12 C13A 1.37(2)
C12 C13 1.3900
C12 C11A 1.80(2)
C13 C8A 1.49(2)
C13 C12A 1.60(2)
N1 O3 1.215(14)
N1 O4 1.254(14)
N1 N1A 1.32(2)
N1 O4A 1.61(4)
O3 O3A 1.68(3)
O4 O4A 1.03(4)
O4 N1A 1.77(3)
C2A C3A 1.386(18)
C2A C7A 1.394(18)
C3A C4A 1.404(17)
C4A C5A 1.40(2)
C5A C6A 1.39(2)
C6A C7A 1.375(17)
C8A C9A 1.3900
C8A C13A 1.3900
C9A C10A 1.3900
C10A C11A 1.3900
C11A C12A 1.3900
C11A N1A 1.429(18)
C12A C13A 1.3900
N1A O3A 1.21(2)
N1A O4A 1.31(2)
C15 C14 1.386(13)
C15 C16 1.390(15)
C16 C17 1.371(17)
C17 C18 1.369(17)
C18 C19 1.384(12)
C19 C14 1.387(10)
C20 C21 1.390(10)
C20 C25 1.401(9)
C20 P4 1.831(6)
C21 C22 1.404(9)
C22 C23 1.358(13)
C23 C24 1.371(14)
C24 C25 1.417(11)
C26 P3 1.835(7)
C26 P4 1.841(7)
C27 C28 1.415(13)
C27 C32 1.431(12)
C27 P3 1.846(8)
C28 C29 1.401(14)
C29 C30 1.384(16)
C30 C31 1.417(18)
C31 C32 1.371(14)
C33 C34 1.336(11)
C33 C38 1.383(10)
C33 P3 1.823(6)
C34 C35 1.406(10)
C35 C36 1.335(13)
C36 C37 1.351(15)
C37 C38 1.397(12)
C39 C44 1.385(18)
C39 C40 1.387(17)
C39 P1 1.830(8)
C40 C41 1.388(16)
C41 C42 1.377(19)
C42 C43 1.351(17)
C43 C44 1.403(18)
C45 C46 1.349(14)
C45 C50 1.403(13)
C45 P1 1.851(8)
C46 C47 1.402(12)
C47 C48 1.338(16)
C48 C49 1.338(18)
C49 C50 1.415(16)
C51 P2 1.835(10)
C51 P1 1.844(8)
C52 C53 1.391(10)
C52 C57 1.403(11)
C52 P2 1.858(7)
C53 C54 1.395(12)
C54 C55 1.349(14)
C55 C56 1.373(13)
C56 C57 1.371(12)
C58 C59 1.3900
C58 C63 1.3900
C58 P2 1.835(3)
C59 C60 1.3900
C60 C61 1.3900
C61 C62 1.3900
C62 C63 1.3900
C14 C15A 1.3900
C14 C19A 1.3900
C14 P4 1.799(5)
C15A C16A 1.3900
C16A C17A 1.3900
C17A C18A 1.3900
C18A C19A 1.3900
C26A P4 1.833(14)
C26A P3 1.834(14)
C27A C28A 1.31(4)
C27A C32A 1.33(4)
C27A P3 1.814(15)
C28A C29A 1.42(4)
C29A C30A 1.39(4)
C30A C31A 1.39(5)
C31A C32A 1.39(4)
C39A C44A 1.32(5)
C39A C40A 1.38(5)
C39A P1 1.818(14)
C40A C41A 1.38(3)
C41A C42A 1.37(4)
C42A C43A 1.36(4)
C43A C44A 1.41(5)
C45A C46A 1.3900
C45A C50A 1.3900
C45A P1 1.836(9)
C46A C47A 1.3900
C47A C48A 1.3900
C48A C49A 1.3900
C49A C50A 1.3900
C51A P2 1.78(3)
C51A P1 1.832(14)
C52A C53A 1.26(3)
C52A C57A 1.34(3)
C52A P2 1.788(13)
C53A C54A 1.43(3)
C54A C55A 1.34(4)
C55A C56A 1.33(4)
C56A C57A 1.43(4)
